data_1539082
loop_
_publ_author_name
'Schroeder, F.A.'
'Norlund Christensen, A.'

_publ_section_title
;
 Kristall- und Molekularstruktur von Mo O2 Cl2 (H2 O) Bestimmung der
 Struktureinheit
;
_journal_name_full 'Zeitschrift fuer Anorganische und Allgemeine Chemie'
_journal_page_first 107
_journal_page_last 123
_journal_volume 392
_journal_year 1972
_chemical_formula_sum 'Cl2 H2 Mo O3'
_chemical_name_systematic 'Mo O2 Cl2 (H2 O)'
_space_group_IT_number 31
_symmetry_space_group_name_Hall 'P 2ac -2'
_symmetry_space_group_name_H-M 'P m n 21'
_cell_angle_alpha 90
_cell_angle_beta 90
_cell_angle_gamma 90
_cell_formula_units_Z 2
_cell_length_a 9.23
_cell_length_b 3.89
_cell_length_c 6.913
_cell_volume 248.209
_citation_journal_id_ASTM ZAACAB
_cod_data_source_file Schroeder_ZAACAB_1972_613.cif
_cod_data_source_block H2Cl2Mo1O3
_cod_original_cell_volume 248.2092
_cod_original_formula_sum 'H2 Cl2 Mo1 O3'
_cod_database_code 1539082

loop_
_symmetry_equiv_pos_as_xyz
x,y,z
-x+1/2,-y,z+1/2
-x,y,z
x+1/2,-y,z+1/2

loop_
_atom_site_label
_atom_site_type_symbol
_atom_site_fract_x
_atom_site_fract_y
_atom_site_fract_z
_atom_site_occupancy
_atom_site_U_iso_or_equiv
H1 H+1 0.09 0.24 0.09 1 0.0
Cl1 Cl-1 0.2487 0.2325 0.1954 1 0.0
O3 O-2 0 0.748 0.213 1 0.0
O2 O-2 0 0.274 0.49 1 0.0
O1 O-2 0 0.256 0.919 1 0.0
Mo1 Mo+6 0 0.3215 0.25 1 0.0
